data_7133957
loop_
_publ_author_name
'Andre, Christian M.'
'Szymczak, Nathaniel K.'

_publ_section_title
;
 Synthesis of heteroleptic bis-phosphine bis-NHC iron (0) complexes: a
 strategy to enhance small molecule activation.
;
_journal_issue 95
_journal_name_full 'Chemical communications (Cambridge, England)'
_journal_page_first 14037
_journal_page_last 14040
_journal_paper_doi 10.1039/d4cc05463f
_journal_volume 60
_journal_year 2024
_chemical_formula_moiety 'C25 H48 Fe N6 P2'
_chemical_formula_sum 'C25 H48 Fe N6 P2'
_chemical_formula_weight 550.493
_space_group_crystal_system monoclinic
_space_group_IT_number 14
_space_group_name_Hall '-P 2ybc'
_space_group_name_H-M_alt 'P 1 21/c 1'
_symmetry_Int_Tables_number 14
_atom_sites_solution_primary dual
_audit_creation_date 2024-01-12
_audit_creation_method
;FinalCif V139 by Daniel Kratzert, Freiburg 2024, 
https://dkratzert.de/finalcif.html
;
_audit_update_record
;
2024-07-04 deposited with the CCDC.	2024-10-30 downloaded from the CCDC.
;
_cell_angle_alpha 90
_cell_angle_beta 98.161(1)
_cell_angle_gamma 90
_cell_formula_units_Z 4
_cell_length_a 9.0126(1)
_cell_length_b 14.3811(2)
_cell_length_c 22.2186(2)
_cell_measurement_reflns_used 24241
_cell_measurement_temperature 80
_cell_measurement_theta_max 69.3630
_cell_measurement_theta_min 3.6570
_cell_volume 2850.61(6)
_computing_cell_refinement 'CrysAlisPro 1.171.43.95a (Rigaku OD, 2023)'
_computing_data_collection 'DTREK_VERSION=d*TREK version 9.9.9.4 W9RSSI -- Aug 22 2012'
_computing_data_reduction 'CrysAlisPro 1.171.43.95a (Rigaku OD, 2023)'
_computing_molecular_graphics 'Olex2 1.5 (Dolomanov et al., 2009)'
_computing_publication_material 'Olex2 1.5 (Dolomanov et al., 2009)'
_computing_structure_refinement 'olex2.refine 1.5 (Bourhis et al., 2015)'
_computing_structure_solution 'SHELXT 2018/2 (Sheldrick, 2018)'
_diffrn_ambient_temperature 80
_diffrn_detector 'CCD plate'
_diffrn_measured_fraction_theta_full 0.9992
_diffrn_measured_fraction_theta_max 0.9934
_diffrn_measurement_details
;
List of Runs (angles in degrees, time in seconds):

  # Type    Start    End  Width  t~exp~   \w     \q     \k     \f   Frames
#--------------------------------------------------------------------------
  1  \w   -110.00  70.00   1.00    1.00    --  -20.00   0.00-180.00  180
  2  \w    -45.00   0.00   1.00    1.00    --  -20.00  72.00   0.00   45
  3  \w    -45.00   0.00   1.00    1.00    --  -20.00  72.00   0.00   45
  4  \w    -25.00  43.00   1.00    1.00    --  -20.00  36.00 120.00   68
  5  \w    -45.00   0.00   1.00    1.00    --  -20.00  72.00-180.00   45
  6  \w   -173.00-128.00   1.00    5.00    --  -92.00 -36.00 120.00   45
  7  \w   -133.00 -88.00   1.00    3.00    --  -92.00 -36.00 -60.00   45
  8  \w   -104.00 -59.00   1.00    3.00    --  -92.00  36.00  60.00   45
  9  \w   -122.00 -77.00   1.00    3.00    --  -92.00 -72.00  60.00   45
 10  \w   -174.00 -78.00   1.00    3.00    --  -92.00 -72.00-120.00   96
 11  \w    -93.00 -35.00   1.00    3.00    --  -92.00  36.00-120.00   58
 12  \w   -176.00 -77.00   1.00    3.00    --  -92.00 -72.00 -60.00   99
 13  \w   -147.00 -75.00   1.00    3.00    --  -92.00 -72.00-180.00   72
 14  \w   -176.00 -77.00   1.00    3.00    --  -92.00 -72.00 120.00   99
 15  \w   -177.00-116.00   1.00    3.00    --  -92.00 -36.00  60.00   61
 16  \w    -87.00  -9.00   1.00    3.00    --  -92.00  36.00 -60.00   78
 17  \w   -102.00 -14.00   1.00    3.00    --  -92.00  36.00   0.00   88
 18  \w   -102.00 -21.00   1.00    3.00    --  -92.00  72.00 120.00   81
 19  \w   -175.00-104.00   1.00    3.00    --  -92.00 -36.00   0.00   71
 20  \w   -104.00 -52.00   1.00    3.00    --  -92.00  72.00  60.00   52
 21  \w   -109.00 -14.00   1.00    3.00    --  -92.00  72.00-120.00   95
 22  \w   -105.00 -24.00   1.00    3.00    --  -92.00  36.00-120.00   81
 23  \w   -105.00  -2.00   1.00    3.00    --  -92.00  36.00-180.00  103
 24  \w   -106.00  -2.00   1.00    3.00    --  -92.00  72.00 -60.00  104
 25  \w   -106.00  -2.00   1.00    3.00    --  -92.00  72.00 -60.00  104
 26  \w   -107.00 -29.00   1.00    3.00    --  -92.00  72.00   0.00   78
 27  \w   -117.00 -72.00   1.00    3.00    --  -92.00  72.00 180.00   45
;
_diffrn_measurement_device 'abstract diffractometer'
_diffrn_measurement_device_type 'dtrek-CrysAlisPro-abstract goniometer imported rigaku-d*trek images'
_diffrn_measurement_method '\w scans'
_diffrn_orient_matrix_type 'CrysAlisPro convention (1999,Acta A55,543-557)'
_diffrn_orient_matrix_UB_11 0.0872293000
_diffrn_orient_matrix_UB_12 -0.0925605000
_diffrn_orient_matrix_UB_13 0.0047739000
_diffrn_orient_matrix_UB_21 0.0542686000
_diffrn_orient_matrix_UB_22 0.0193261000
_diffrn_orient_matrix_UB_23 0.0677935000
_diffrn_orient_matrix_UB_31 -0.1386105000
_diffrn_orient_matrix_UB_32 -0.0504674000
_diffrn_orient_matrix_UB_33 0.0170960000
_diffrn_radiation_monochromator graphite
_diffrn_radiation_probe x-ray
_diffrn_radiation_type 'Cu K\a'
_diffrn_radiation_wavelength 1.54184
_diffrn_reflns_av_R_equivalents 0.0409
_diffrn_reflns_av_sigmaI/netI 0.0422
_diffrn_reflns_av_unetI/netI 0.0207
_diffrn_reflns_Laue_measured_fraction_full 0.9986
_diffrn_reflns_Laue_measured_fraction_max 0.9925
_diffrn_reflns_limit_h_max 10
_diffrn_reflns_limit_h_min -10
_diffrn_reflns_limit_k_max 17
_diffrn_reflns_limit_k_min -17
_diffrn_reflns_limit_l_max 26
_diffrn_reflns_limit_l_min -26
_diffrn_reflns_number 42415
_diffrn_reflns_point_group_measured_fraction_full 0.9986
_diffrn_reflns_point_group_measured_fraction_max 0.9925
_diffrn_reflns_theta_full 66.9682
_diffrn_reflns_theta_max 69.4198
_diffrn_reflns_theta_min 2.0087
_diffrn_source 'fine-focus sealed X-ray tube'
_diffrn_source_type 'Enhance (Cu) X-ray Source'
_exptl_absorpt_coefficient_mu 5.483
_exptl_absorpt_correction_T_max 0.37485
_exptl_absorpt_correction_T_min 0.30691
_exptl_absorpt_correction_type sphere
_exptl_absorpt_process_details
;
CrysAlisPro 1.171.43.95a (Rigaku Oxford Diffraction, 2023)
Spherical absorption correction
using equivalent radius and absorption coefficient.
Empirical absorption correction using spherical harmonics,
implemented in SCALE3 ABSPACK scaling algorithm.
;
_exptl_crystal_colour red
_exptl_crystal_colour_primary red
_exptl_crystal_density_diffrn 1.283
_exptl_crystal_description needle
_exptl_crystal_F_000 1185.392
_exptl_crystal_recrystallization_method 'Re-crystallisation from solvent: Pentane'
_exptl_crystal_size_max 0.192
_exptl_crystal_size_mid 0.076
_exptl_crystal_size_min 0.062
_exptl_crystal_size_rad 0.400
_refine_diff_density_max 0.3007
_refine_diff_density_min -0.3287
_refine_diff_density_rms 0.0582
_refine_ls_d_res_high 0.8235
_refine_ls_d_res_low 12.0364
_refine_ls_goodness_of_fit_ref 1.0479
_refine_ls_hydrogen_treatment refall
_refine_ls_matrix_type full
_refine_ls_number_constraints 0
_refine_ls_number_parameters 499
_refine_ls_number_reflns 5301
_refine_ls_number_restraints 0
_refine_ls_restrained_S_all 1.0479
_refine_ls_R_factor_all 0.0293
_refine_ls_R_factor_gt 0.0277
_refine_ls_shift/su_max 0.0003
_refine_ls_shift/su_mean 0.0000
_refine_ls_structure_factor_coef Fsqd
_refine_ls_weighting_details 'w=1/[\s^2^(Fo^2^)+(0.0407P)^2^+1.1737P] where P=(Fo^2^+2Fc^2^)/3'
_refine_ls_weighting_scheme calc
_refine_ls_wR_factor_gt 0.0711
_refine_ls_wR_factor_ref 0.0749
_reflns_Friedel_coverage 0.0
_reflns_limit_h_max 10
_reflns_limit_h_min -10
_reflns_limit_k_max 17
_reflns_limit_k_min 0
_reflns_limit_l_max 26
_reflns_limit_l_min 0
_reflns_number_gt 5098
_reflns_number_total 5301
_reflns_threshold_expression I>=2u(I)
_cod_data_source_file d4cc05463f2.cif
_cod_data_source_block CA56N2
_cod_depositor_comments 'Adding full bibliography for 7133957--7133959.cif.'
_cod_original_cell_volume 2850.61(5)
_cod_database_code 7133957
_cell_oxdiff_angle_alpha 90.0570(17)
_cell_oxdiff_angle_beta 98.2063(19)
_cell_oxdiff_angle_gamma 89.899(2)
_cell_oxdiff_length_a 9.0216(2)
_cell_oxdiff_length_b 14.3735(3)
_cell_oxdiff_length_c 22.2107(4)
_cell_oxdiff_measurement_reflns_used 24241
_cell_oxdiff_volume 2850.61(12)
_chemical_oxdiff_formula 'C25 H48 N6 P2 Fe1 '
_olex2_refinement_description
;
;
_olex2_submission_special_instructions 'No special instructions were received'
_oxdiff_exptl_absorpt_empirical_details
;
Empirical correction (ABSPACK) includes:
- Absorption correction using spherical harmonics
- Frame scaling
- Detector area scaling
;
_oxdiff_exptl_absorpt_empirical_full_max 1.861
_oxdiff_exptl_absorpt_empirical_full_min 0.715
_reflns_odcompleteness_completeness 99.92
_reflns_odcompleteness_iscentric 1
_reflns_odcompleteness_theta 66.97

loop_
_space_group_symop_id
_space_group_symop_operation_xyz
1 x,y,z
2 -x,y+1/2,-z+1/2
3 -x,-y,-z
4 x,-y-1/2,z-1/2

loop_
_atom_site_label
_atom_site_type_symbol
_atom_site_fract_x
_atom_site_fract_y
_atom_site_fract_z
_atom_site_U_iso_or_equiv
_atom_site_adp_type
_atom_site_occupancy
_atom_site_refinement_flags_posn
Fe01 Fe 0.60294(3) 0.272044(16) 0.670532(10) 0.01833(8) Uani 1.000000 .
P002 P 0.63163(4) 0.12371(3) 0.692537(17) 0.02070(10) Uani 1.000000 .
P003 P 0.62374(5) 0.22806(3) 0.578086(17) 0.02194(10) Uani 1.000000 .
N004 N 0.33376(15) 0.30724(9) 0.72983(6) 0.0222(3) Uani 1.000000 .
N005 N 0.33052(15) 0.38650(9) 0.63762(6) 0.0242(3) Uani 1.000000 .
N006 N 0.51607(16) 0.27647(9) 0.79915(6) 0.0224(3) Uani 1.000000 .
N10 N 0.77691(15) 0.32646(9) 0.70172(6) 0.0237(3) Uani 1.000000 .
N008 N 0.51307(15) 0.45397(9) 0.60338(6) 0.0242(3) Uani 1.000000 .
N009 N 0.88812(16) 0.35996(11) 0.72168(7) 0.0315(3) Uani 1.000000 .
C00A C 0.39152(19) 0.29447(12) 0.82788(7) 0.0254(3) Uani 1.000000 .
C00B C 0.2766(2) 0.31359(11) 0.78450(7) 0.0247(3) Uani 1.000000 .
C00C C 0.48161(17) 0.37529(11) 0.63490(7) 0.0214(3) Uani 1.000000 .
C00D C 0.48325(18) 0.28366(10) 0.73675(7) 0.0202(3) Uani 1.000000 .
C00E C 0.7688(2) 0.27418(12) 0.53337(8) 0.0285(4) Uani 1.000000 .
C00F C 0.72430(19) 0.34984(12) 0.86725(8) 0.0274(3) Uani 1.000000 .
C00G C 0.6671(2) 0.26335(11) 0.83201(8) 0.0246(3) Uani 1.000000 .
C00H C 0.6632(2) 0.48144(12) 0.59222(7) 0.0266(3) Uani 1.000000 .
C00I C 0.25166(19) 0.31972(12) 0.66995(7) 0.0258(3) Uani 1.000000 .
C00J C 0.50677(19) 0.05809(12) 0.73645(8) 0.0260(3) Uani 1.000000 .
C00K C 0.2729(2) 0.46725(12) 0.60971(7) 0.0288(4) Uani 1.000000 .
C00L C 0.80934(19) 0.07906(12) 0.73571(8) 0.0274(3) Uani 1.000000 .
C00M C 0.3395(2) 0.07106(12) 0.71578(9) 0.0295(4) Uani 1.000000 .
C00N C 0.6689(2) 0.10247(11) 0.57162(7) 0.0257(3) Uani 1.000000 .
C00O C 0.6152(2) 0.04909(11) 0.62343(7) 0.0269(3) Uani 1.000000 .
C00P C 0.8922(2) 0.34586(13) 0.89017(8) 0.0316(4) Uani 1.000000 .
C00Q C 0.3866(2) 0.50915(12) 0.58798(7) 0.0283(4) Uani 1.000000 .
C00R C 0.8802(2) 0.59188(14) 0.62213(8) 0.0340(4) Uani 1.000000 .
C00S C 0.4635(2) 0.24245(13) 0.51592(8) 0.0312(4) Uani 1.000000 .
C00T C 0.9231(2) 0.59764(15) 0.55857(9) 0.0361(4) Uani 1.000000 .
C00U C 0.7134(2) 0.57294(13) 0.62248(9) 0.0338(4) Uani 1.000000 .
C00V C 0.9258(2) 0.27775(15) 0.56938(9) 0.0341(4) Uani 1.000000 .
C00W C 0.9494(2) 0.10305(16) 0.70830(9) 0.0387(4) Uani 1.000000 .
C00X C 0.9445(2) 0.42922(15) 0.93000(10) 0.0405(5) Uani 1.000000 .
C00Y C 0.3301(2) 0.17967(16) 0.52096(10) 0.0418(5) Uani 1.000000 .
H00k H 0.247(2) 0.2611(14) 0.6508(9) 0.022(4) Uiso 1.000000 .
H00y H 0.917(2) 0.2875(15) 0.9135(10) 0.035(5) Uiso 1.000000 .
H00p H 0.818(2) 0.1038(14) 0.7758(9) 0.028(5) Uiso 1.000000 .
H2 H 1.030(3) 0.6172(16) 0.5599(10) 0.041(6) Uiso 1.000000 .
H00 H 0.904(2) 0.6529(17) 0.6430(10) 0.047(6) Uiso 1.000000 .
H00z H 0.391(2) 0.5643(16) 0.5658(9) 0.035(5) Uiso 1.000000 .
H00g H 0.728(2) 0.2509(14) 0.8029(10) 0.029(5) Uiso 1.000000 .
H H 0.938(2) 0.5420(16) 0.6448(10) 0.039(6) Uiso 1.000000 .
Ha H 0.907(3) 0.5346(17) 0.5386(10) 0.044(6) Uiso 1.000000 .
H00u H 0.626(2) 0.0803(14) 0.5312(9) 0.030(5) Uiso 1.000000 .
H1 H 0.432(2) 0.3077(16) 0.5161(9) 0.035(5) Uiso 1.000000 .
H00i H 0.728(2) 0.4312(14) 0.6083(8) 0.028(5) Uiso 1.000000 .
H4 H 0.962(3) 0.2150(19) 0.5808(12) 0.055(7) Uiso 1.000000 .
H00r H 0.314(2) 0.0689(14) 0.6727(10) 0.034(5) Uiso 1.000000 .
Hb H 1.000(3) 0.3027(17) 0.5448(11) 0.050(6) Uiso 1.000000 .
H00w H 0.667(2) -0.0084(15) 0.6329(9) 0.031(5) Uiso 1.000000 .
H00A H 0.398(2) 0.2929(13) 0.8722(9) 0.022(4) Uiso 1.000000 .
H00s H 0.280(2) 0.0214(15) 0.7327(9) 0.032(5) Uiso 1.000000 .
H00e H 0.666(2) 0.3578(14) 0.9027(10) 0.036(5) Uiso 1.000000 .
H00B H 0.177(2) 0.3274(15) 0.7852(9) 0.033(5) Uiso 1.000000 .
H00j H 0.662(2) 0.4859(14) 0.5471(9) 0.031(5) Uiso 1.000000 .
H5 H 1.042(3) 0.0810(17) 0.7336(10) 0.047(6) Uiso 1.000000 .
H00c H 0.736(2) 0.3357(16) 0.5187(9) 0.036(5) Uiso 1.000000 .
Hc H 0.945(3) 0.3429(16) 0.8556(10) 0.042(6) Uiso 1.000000 .
Hd H 0.946(2) 0.0741(16) 0.6684(11) 0.044(6) Uiso 1.000000 .
H00h H 0.663(2) 0.2089(15) 0.8598(10) 0.036(5) Uiso 1.000000 .
H6 H 1.055(3) 0.4322(17) 0.9415(10) 0.049(6) Uiso 1.000000 .
H00d H 0.765(2) 0.2362(14) 0.4977(10) 0.030(5) Uiso 1.000000 .
H00m H 0.530(2) 0.0761(13) 0.7794(9) 0.027(5) Uiso 1.000000 .
H00v H 0.777(2) 0.0990(13) 0.5740(8) 0.028(5) Uiso 1.000000 .
H00o H 0.174(2) 0.4830(14) 0.6087(9) 0.029(5) Uiso 1.000000 .
H00l H 0.149(2) 0.3425(14) 0.6744(8) 0.028(5) Uiso 1.000000 .
He H 0.500(3) 0.2328(15) 0.4761(11) 0.042(6) Uiso 1.000000 .
Hf H 0.918(3) 0.486(2) 0.9097(12) 0.059(7) Uiso 1.000000 .
H00n H 0.533(2) -0.0050(16) 0.7331(9) 0.031(5) Uiso 1.000000 .
H00t H 0.301(2) 0.1311(16) 0.7303(9) 0.039(6) Uiso 1.000000 .
H7 H 0.247(3) 0.1963(18) 0.4892(12) 0.053(7) Uiso 1.000000 .
H00q H 0.799(2) 0.0126(17) 0.7391(10) 0.043(6) Uiso 1.000000 .
H3 H 0.650(2) 0.6234(16) 0.6003(10) 0.038(5) Uiso 1.000000 .
Hg H 0.956(3) 0.172(2) 0.7018(12) 0.061(7) Uiso 1.000000 .
H00f H 0.704(2) 0.4023(15) 0.8411(9) 0.037(5) Uiso 1.000000 .
Hh H 0.861(3) 0.6410(17) 0.5341(10) 0.044(6) Uiso 1.000000 .
Hi H 0.892(3) 0.4283(18) 0.9691(12) 0.058(7) Uiso 1.000000 .
Hj H 0.352(3) 0.1114(18) 0.5149(10) 0.049(6) Uiso 1.000000 .
Hk H 0.928(3) 0.3171(17) 0.6061(11) 0.046(6) Uiso 1.000000 .
Hl H 0.301(3) 0.1827(18) 0.5595(12) 0.053(7) Uiso 1.000000 .
H00x H 0.511(3) 0.0336(15) 0.6125(9) 0.037(5) Uiso 1.000000 .
Hm H 0.691(3) 0.5706(16) 0.6622(11) 0.044(6) Uiso 1.000000 .

loop_
_atom_site_aniso_label
_atom_site_aniso_U_11
_atom_site_aniso_U_22
_atom_site_aniso_U_33
_atom_site_aniso_U_12
_atom_site_aniso_U_13
_atom_site_aniso_U_23
Fe01 0.02015(14) 0.01857(14) 0.01633(13) 0.00190(9) 0.00274(9) -0.00005(8)
P002 0.0224(2) 0.01989(19) 0.02003(19) 0.00204(14) 0.00381(15) 0.00084(14)
P003 0.0255(2) 0.0226(2) 0.01718(19) 0.00352(14) 0.00132(15) -0.00052(14)
N004 0.0227(7) 0.0220(7) 0.0224(6) -0.0008(5) 0.0044(5) -0.0019(5)
N005 0.0245(7) 0.0252(7) 0.0219(6) 0.0042(5) 0.0002(5) -0.0007(5)
N006 0.0261(7) 0.0217(7) 0.0198(6) 0.0011(5) 0.0045(5) -0.0000(5)
N10 0.0282(7) 0.0248(7) 0.0185(6) 0.0022(6) 0.0049(5) 0.0007(5)
N008 0.0295(7) 0.0229(7) 0.0201(6) 0.0038(5) 0.0036(5) 0.0032(5)
N009 0.0262(8) 0.0387(8) 0.0289(7) -0.0063(6) 0.0015(6) -0.0041(6)
C00A 0.0327(9) 0.0225(8) 0.0228(8) -0.0008(6) 0.0104(7) -0.0002(6)
C00B 0.0268(9) 0.0219(8) 0.0275(8) -0.0009(6) 0.0110(7) -0.0022(6)
C00C 0.0228(8) 0.0237(8) 0.0177(7) 0.0004(6) 0.0034(6) -0.0034(6)
C00D 0.0221(8) 0.0171(7) 0.0217(8) 0.0000(6) 0.0040(6) -0.0007(6)
C00E 0.0405(10) 0.0277(9) 0.0183(8) 0.0030(7) 0.0078(7) 0.0003(6)
C00F 0.0317(9) 0.0247(8) 0.0249(8) -0.0001(7) 0.0008(7) 0.0021(7)
C00G 0.0292(9) 0.0248(8) 0.0195(8) 0.0037(6) 0.0021(7) 0.0019(6)
C00H 0.0333(9) 0.0239(8) 0.0241(8) 0.0015(7) 0.0092(7) 0.0017(6)
C00I 0.0239(8) 0.0275(9) 0.0249(8) 0.0006(7) 0.0002(6) -0.0027(7)
C00J 0.0301(9) 0.0218(8) 0.0270(9) 0.0001(7) 0.0066(7) 0.0008(6)
C00K 0.0302(9) 0.0294(9) 0.0247(8) 0.0101(7) -0.0031(7) -0.0010(7)
C00L 0.0283(9) 0.0278(9) 0.0258(8) 0.0067(7) 0.0029(7) 0.0031(7)
C00M 0.0295(9) 0.0243(9) 0.0355(10) -0.0027(7) 0.0078(7) -0.0027(7)
C00N 0.0322(9) 0.0242(8) 0.0211(8) 0.0040(7) 0.0048(7) -0.0026(6)
C00O 0.0340(10) 0.0214(8) 0.0259(8) 0.0019(7) 0.0061(7) -0.0021(6)
C00P 0.0307(9) 0.0372(10) 0.0269(9) -0.0016(8) 0.0039(7) 0.0014(7)
C00Q 0.0364(9) 0.0242(8) 0.0229(8) 0.0083(7) -0.0005(7) 0.0021(7)
C00R 0.0385(10) 0.0317(10) 0.0325(9) -0.0031(8) 0.0074(8) -0.0032(8)
C00S 0.0332(10) 0.0343(10) 0.0237(9) 0.0086(8) -0.0042(7) -0.0040(7)
C00T 0.0352(11) 0.0380(11) 0.0364(10) 0.0026(8) 0.0098(8) 0.0088(8)
C00U 0.0404(10) 0.0312(10) 0.0326(9) -0.0035(8) 0.0144(8) -0.0049(8)
C00V 0.0306(10) 0.0438(11) 0.0297(9) -0.0010(8) 0.0108(8) 0.0027(8)
C00W 0.0257(9) 0.0531(13) 0.0375(10) 0.0106(8) 0.0052(8) 0.0087(9)
C00X 0.0383(11) 0.0386(11) 0.0420(11) -0.0091(9) -0.0033(9) 0.0010(9)
C00Y 0.0345(10) 0.0481(12) 0.0390(11) 0.0037(9) -0.0075(9) -0.0121(9)

loop_
_atom_type_symbol
_atom_type_scat_dispersion_real
_atom_type_scat_dispersion_imag
_atom_type_scat_Cromer_Mann_a1
_atom_type_scat_Cromer_Mann_a2
_atom_type_scat_Cromer_Mann_a3
_atom_type_scat_Cromer_Mann_a4
_atom_type_scat_Cromer_Mann_b1
_atom_type_scat_Cromer_Mann_b2
_atom_type_scat_Cromer_Mann_b3
_atom_type_scat_Cromer_Mann_b4
_atom_type_scat_Cromer_Mann_c
_atom_type_scat_source
_atom_type_scat_dispersion_source
C 0.01788 0.00908 2.31000 1.02000 1.58860 0.86500 20.84390 10.20750 0.56870 51.65120 0.21560 'International Tables Volume C Table 6.1.1.4 (pp. 500-502)' 'Brennan, Cowan, Rev. Sci. Instrum., 1992, 63, 850'
Fe -1.13125 3.15233 11.76950 7.35730 3.52220 2.30450 4.76110 0.30720 15.35350 76.88050 1.03690 'International Tables Volume C Table 6.1.1.4 (pp. 500-502)' 'Brennan, Cowan, Rev. Sci. Instrum., 1992, 63, 850'
H 0.00000 0.00000 0.49300 0.32291 0.14019 0.04081 10.51090 26.12570 3.14236 57.79970 0.00304 'International Tables Volume C Table 6.1.1.4 (pp. 500-502)' 'Brennan, Cowan, Rev. Sci. Instrum., 1992, 63, 850'
N 0.03110 0.01806 12.21260 3.13220 2.01250 1.16630 0.00570 9.89330 28.99750 0.58260 -11.52900 'International Tables Volume C Table 6.1.1.4 (pp. 500-502)' 'Brennan, Cowan, Rev. Sci. Instrum., 1992, 63, 850'
P 0.29730 0.43501 6.43450 4.17910 1.78000 1.49080 1.90670 27.15700 0.52600 68.16450 1.11490 'International Tables Volume C Table 6.1.1.4 (pp. 500-502)' 'Brennan, Cowan, Rev. Sci. Instrum., 1992, 63, 850'

loop_
_geom_angle_atom_site_label_1
_geom_angle_atom_site_label_2
_geom_angle_atom_site_label_3
_geom_angle
_geom_angle_site_symmetry_1
_geom_angle_site_symmetry_3
_geom_angle_publ_flag
P003 Fe01 P002 84.541(16) . . ?
N10 Fe01 P002 105.54(4) . . ?
N10 Fe01 P003 107.56(4) . . ?
C00C Fe01 P002 150.95(5) . . ?
C00C Fe01 P003 87.52(4) . . ?
C00C Fe01 N10 103.50(6) . . ?
C00D Fe01 P002 88.59(5) . . ?
C00D Fe01 P003 149.89(5) . . ?
C00D Fe01 N10 102.53(6) . . ?
C00D Fe01 C00C 84.40(6) . . ?
C00J P002 Fe01 123.50(6) . . ?
C00L P002 Fe01 121.04(6) . . ?
C00L P002 C00J 95.49(8) . . ?
C00O P002 Fe01 112.54(5) . . ?
C00O P002 C00J 99.08(8) . . ?
C00O P002 C00L 100.85(8) . . ?
C00E P003 Fe01 123.82(6) . . ?
C00N P003 Fe01 113.75(5) . . ?
C00N P003 C00E 97.25(8) . . ?
C00S P003 Fe01 120.29(6) . . ?
C00S P003 C00E 95.36(9) . . ?
C00S P003 C00N 101.85(8) . . ?
C00D N004 C00B 113.43(13) . . ?
C00I N004 C00B 126.49(14) . . ?
C00I N004 C00D 120.04(13) . . ?
C00I N005 C00C 120.11(13) . . ?
C00K N005 C00C 112.87(14) . . ?
C00K N005 C00I 126.95(14) . . ?
C00D N006 C00A 112.02(13) . . ?
C00G N006 C00A 123.30(13) . . ?
C00G N006 C00D 124.25(14) . . ?
N009 N10 Fe01 179.17(14) . . ?
C00H N008 C00C 124.62(13) . . ?
C00Q N008 C00C 111.83(14) . . ?
C00Q N008 C00H 123.31(14) . . ?
C00B C00A N006 107.45(14) . . ?
H00A C00A N006 121.6(11) . . ?
H00A C00A C00B 131.0(11) . . ?
C00A C00B N004 105.71(14) . . ?
H00B C00B N004 120.8(13) . . ?
H00B C00B C00A 133.5(13) . . ?
N005 C00C Fe01 124.91(11) . . ?
N008 C00C Fe01 133.46(12) . . ?
N008 C00C N005 101.61(13) . . ?
N004 C00D Fe01 125.04(11) . . ?
N006 C00D Fe01 133.52(12) . . ?
N006 C00D N004 101.38(13) . . ?
C00V C00E P003 113.55(12) . . ?
H00c C00E P003 107.4(12) . . ?
H00c C00E C00V 111.1(12) . . ?
H00d C00E P003 106.9(12) . . ?
H00d C00E C00V 112.1(12) . . ?
H00d C00E H00c 105.4(17) . . ?
C00P C00F C00G 112.86(15) . . ?
H00e C00F C00G 108.5(12) . . ?
H00e C00F C00P 110.0(12) . . ?
H00f C00F C00G 108.2(12) . . ?
H00f C00F C00P 109.0(13) . . ?
H00f C00F H00e 108.1(17) . . ?
C00F C00G N006 112.02(13) . . ?
H00g C00G N006 106.3(13) . . ?
H00g C00G C00F 109.1(13) . . ?
H00h C00G N006 107.2(12) . . ?
H00h C00G C00F 111.2(12) . . ?
H00h C00G H00g 111.0(18) . . ?
C00U C00H N008 112.56(14) . . ?
H00i C00H N008 105.2(11) . . ?
H00i C00H C00U 110.9(11) . . ?
H00j C00H N008 107.9(11) . . ?
H00j C00H C00U 110.3(11) . . ?
H00j C00H H00i 109.8(16) . . ?
N005 C00I N004 108.53(13) . . ?
H00k C00I N004 106.8(11) . . ?
H00k C00I N005 111.4(12) . . ?
H00l C00I N004 108.2(11) . . ?
H00l C00I N005 111.1(11) . . ?
H00l C00I H00k 110.7(16) . . ?
C00M C00J P002 115.38(12) . . ?
H00m C00J P002 108.3(11) . . ?
H00m C00J C00M 109.2(11) . . ?
H00n C00J P002 105.8(12) . . ?
H00n C00J C00M 109.9(12) . . ?
H00n C00J H00m 108.0(16) . . ?
C00Q C00K N005 106.38(15) . . ?
H00o C00K N005 121.4(13) . . ?
H00o C00K C00Q 132.2(12) . . ?
C00W C00L P002 114.76(12) . . ?
H00p C00L P002 107.8(12) . . ?
H00p C00L C00W 109.0(12) . . ?
H00q C00L P002 107.3(13) . . ?
H00q C00L C00W 110.6(13) . . ?
H00q C00L H00p 107.1(17) . . ?
H00r C00M C00J 112.9(12) . . ?
H00s C00M C00J 111.0(12) . . ?
H00s C00M H00r 106.8(17) . . ?
H00t C00M C00J 112.3(12) . . ?
H00t C00M H00r 107.8(17) . . ?
H00t C00M H00s 105.6(16) . . ?
C00O C00N P003 109.60(11) . . ?
H00u C00N P003 108.9(12) . . ?
H00u C00N C00O 113.8(12) . . ?
H00v C00N P003 105.9(11) . . ?
H00v C00N C00O 111.0(11) . . ?
H00v C00N H00u 107.3(16) . . ?
C00N C00O P002 109.70(11) . . ?
H00w C00O P002 109.7(12) . . ?
H00w C00O C00N 114.0(12) . . ?
H00x C00O P002 107.6(12) . . ?
H00x C00O C00N 109.3(12) . . ?
H00x C00O H00w 106.3(17) . . ?
C00X C00P C00F 111.98(16) . . ?
H00y C00P C00F 110.0(12) . . ?
H00y C00P C00X 109.5(12) . . ?
Hc C00P C00F 108.3(13) . . ?
Hc C00P C00X 110.6(14) . . ?
Hc C00P H00y 106.3(18) . . ?
C00K C00Q N008 107.31(15) . . ?
H00z C00Q N008 121.0(13) . . ?
H00z C00Q C00K 131.7(13) . . ?
C00U C00R C00T 113.27(16) . . ?
H00 C00R C00T 108.4(13) . . ?
H00 C00R C00U 107.7(13) . . ?
H C00R C00T 109.3(12) . . ?
H C00R C00U 108.5(13) . . ?
H C00R H00 109.7(17) . . ?
C00Y C00S P003 114.67(14) . . ?
H1 C00S P003 107.4(12) . . ?
H1 C00S C00Y 109.5(12) . . ?
He C00S P003 108.8(13) . . ?
He C00S C00Y 110.4(13) . . ?
He C00S H1 105.7(17) . . ?
H2 C00T C00R 111.0(12) . . ?
Ha C00T C00R 108.7(13) . . ?
Ha C00T H2 110.0(18) . . ?
Hh C00T C00R 111.0(13) . . ?
Hh C00T H2 108.6(18) . . ?
Hh C00T Ha 107.5(18) . . ?
C00R C00U C00H 112.57(15) . . ?
H3 C00U C00H 107.1(12) . . ?
H3 C00U C00R 111.0(12) . . ?
Hm C00U C00H 107.3(14) . . ?
Hm C00U C00R 110.7(14) . . ?
Hm C00U H3 107.8(18) . . ?
H4 C00V C00E 110.6(15) . . ?
Hb C00V C00E 112.0(14) . . ?
Hb C00V H4 105(2) . . ?
Hk C00V C00E 111.0(13) . . ?
Hk C00V H4 110(2) . . ?
Hk C00V Hb 108.2(19) . . ?
H5 C00W C00L 112.5(13) . . ?
Hd C00W C00L 110.3(13) . . ?
Hd C00W H5 107.1(18) . . ?
Hg C00W C00L 110.7(15) . . ?
Hg C00W H5 109(2) . . ?
Hg C00W Hd 107(2) . . ?
H6 C00X C00P 113.5(14) . . ?
Hf C00X C00P 111.4(16) . . ?
Hf C00X H6 105(2) . . ?
Hi C00X C00P 109.4(14) . . ?
Hi C00X H6 110.0(19) . . ?
Hi C00X Hf 107(2) . . ?
H7 C00Y C00S 109.5(15) . . ?
Hj C00Y C00S 113.1(13) . . ?
Hj C00Y H7 106.6(19) . . ?
Hl C00Y C00S 111.8(16) . . ?
Hl C00Y H7 111(2) . . ?
Hl C00Y Hj 105(2) . . ?

loop_
_geom_bond_atom_site_label_1
_geom_bond_atom_site_label_2
_geom_bond_distance
_geom_bond_site_symmetry_2
_geom_bond_publ_flag
Fe01 P002 2.1955(4) . ?
Fe01 P003 2.1826(4) . ?
Fe01 N10 1.8007(14) . ?
Fe01 C00C 1.9445(16) . ?
Fe01 C00D 1.9510(16) . ?
P002 C00J 1.8495(17) . ?
P002 C00L 1.8606(17) . ?
P002 C00O 1.8619(17) . ?
P003 C00E 1.8718(19) . ?
P003 C00N 1.8613(17) . ?
P003 C00S 1.8629(17) . ?
N004 C00B 1.388(2) . ?
N004 C00D 1.377(2) . ?
N004 C00I 1.439(2) . ?
N005 C00C 1.381(2) . ?
N005 C00I 1.445(2) . ?
N005 C00K 1.383(2) . ?
N006 C00A 1.392(2) . ?
N006 C00D 1.380(2) . ?
N006 C00G 1.463(2) . ?
N10 N009 1.1433(19) . ?
N008 C00C 1.381(2) . ?
N008 C00H 1.464(2) . ?
N008 C00Q 1.391(2) . ?
C00A C00B 1.340(2) . ?
C00A H00A 0.978(19) . ?
C00B H00B 0.92(2) . ?
C00E C00V 1.525(3) . ?
C00E H00c 0.97(2) . ?
C00E H00d 0.96(2) . ?
C00F C00G 1.520(2) . ?
C00F C00P 1.527(2) . ?
C00F H00e 1.01(2) . ?
C00F H00f 0.95(2) . ?
C00G H00g 0.93(2) . ?
C00G H00h 1.00(2) . ?
C00H C00U 1.517(2) . ?
C00H H00i 0.97(2) . ?
C00H H00j 1.00(2) . ?
C00I H00k 0.94(2) . ?
C00I H00l 1.00(2) . ?
C00J C00M 1.524(2) . ?
C00J H00m 0.983(19) . ?
C00J H00n 0.94(2) . ?
C00K C00Q 1.337(3) . ?
C00K H00o 0.92(2) . ?
C00L C00W 1.517(3) . ?
C00L H00p 0.95(2) . ?
C00L H00q 0.96(2) . ?
C00M H00r 0.95(2) . ?
C00M H00s 1.00(2) . ?
C00M H00t 1.00(2) . ?
C00N C00O 1.519(2) . ?
C00N H00u 0.98(2) . ?
C00N H00v 0.97(2) . ?
C00O H00w 0.96(2) . ?
C00O H00x 0.96(2) . ?
C00P C00X 1.525(3) . ?
C00P H00y 0.99(2) . ?
C00P Hc 0.96(2) . ?
C00Q H00z 0.94(2) . ?
C00R C00T 1.519(3) . ?
C00R C00U 1.529(3) . ?
C00R H00 1.00(2) . ?
C00R H 0.98(2) . ?
C00S C00Y 1.520(3) . ?
C00S H1 0.98(2) . ?
C00S He 1.00(2) . ?
C00T H2 1.00(2) . ?
C00T Ha 1.01(2) . ?
C00T Hh 0.96(2) . ?
C00U H3 1.01(2) . ?
C00U Hm 0.93(2) . ?
C00V H4 0.98(3) . ?
C00V Hb 0.99(3) . ?
C00V Hk 0.99(2) . ?
C00W H5 0.99(2) . ?
C00W Hd 0.98(2) . ?
C00W Hg 1.01(3) . ?
C00X H6 0.99(2) . ?
C00X Hf 0.95(3) . ?
C00X Hi 1.05(3) . ?
C00Y H7 0.98(3) . ?
C00Y Hj 1.01(3) . ?
C00Y Hl 0.93(3) . ?

loop_
_geom_torsion_atom_site_label_1
_geom_torsion_atom_site_label_2
_geom_torsion_atom_site_label_3
_geom_torsion_atom_site_label_4
_geom_torsion
_geom_torsion_site_symmetry_1
_geom_torsion_site_symmetry_2
_geom_torsion_site_symmetry_3
_geom_torsion_site_symmetry_4
_geom_torsion_publ_flag
Fe01 C00C N005 C00I 1.49(15) . . . . ?
Fe01 C00C N005 C00K 178.56(12) . . . . ?
Fe01 C00C N008 C00H -4.24(18) . . . . ?
Fe01 C00C N008 C00Q -178.78(15) . . . . ?
Fe01 C00D N004 C00B -178.04(12) . . . . ?
Fe01 C00D N004 C00I 3.94(15) . . . . ?
Fe01 C00D N006 C00A 177.55(15) . . . . ?
Fe01 C00D N006 C00G 4.88(18) . . . . ?
P002 C00O C00N P003 -33.07(11) . . . . ?
N004 C00B C00A N006 -0.25(14) . . . . ?
N004 C00D N006 C00A 0.32(14) . . . . ?
N004 C00D N006 C00G -172.35(11) . . . . ?
N004 C00I N005 C00C 51.15(16) . . . . ?
N004 C00I N005 C00K -125.46(13) . . . . ?
N005 C00C N008 C00H 174.39(11) . . . . ?
N005 C00C N008 C00Q -0.14(14) . . . . ?
N005 C00K C00Q N008 -0.57(14) . . . . ?
N006 C00G C00F C00P -167.25(14) . . . . ?
N008 C00H C00U C00R 168.19(14) . . . . ?
C00H C00U C00R C00T 60.55(18) . . . . ?
